data_7208240
loop_
_publ_author_name
'Wang, Nan'
'Ma, Jian-Gong'
'Shi, Wei'
'Cheng, Peng'

_publ_section_title
;
 Two novel Cd(ii) complexes with unprecedented four- and six-fold
 interpenetration
;
_journal_issue 16
_journal_name_full CrystEngComm
_journal_page_first 5198
_journal_paper_doi 10.1039/c2ce25282a
_journal_volume 14
_journal_year 2012
_chemical_formula_sum 'C26 H23.5 Cd N6 O6'
_chemical_formula_weight 628.42
_chemical_name_systematic
;
?
;
_space_group_IT_number 13
_symmetry_cell_setting monoclinic
_symmetry_space_group_name_Hall '-P 2yc'
_symmetry_space_group_name_H-M 'P 1 2/c 1'
_atom_sites_solution_hydrogens geom
_atom_sites_solution_primary direct
_atom_sites_solution_secondary difmap
_audit_creation_method SHELXL-97
_cell_angle_alpha 90.00
_cell_angle_beta 124.913(2)
_cell_angle_gamma 90.00
_cell_formula_units_Z 4
_cell_length_a 15.2257(4)
_cell_length_b 9.4717(3)
_cell_length_c 21.6848(8)
_cell_measurement_temperature 293(2)
_cell_volume 2564.40(15)
_computing_cell_refinement 'Bruker SMART'
_computing_data_collection 'Bruker SMART'
_computing_data_reduction 'Bruker SAINT'
_computing_molecular_graphics 'Bruker SHELXTL'
_computing_publication_material 'Bruker SHELXTL'
_computing_structure_refinement 'SHELXL-97 (Sheldrick, 1997)'
_computing_structure_solution 'SHELXS-97 (Sheldrick, 1990)'
_diffrn_ambient_temperature 293(2)
_diffrn_measured_fraction_theta_full 0.999
_diffrn_measured_fraction_theta_max 0.999
_diffrn_measurement_device_type 'CCD area detector'
_diffrn_measurement_method 'phi and omega scans'
_diffrn_radiation_monochromator graphite
_diffrn_radiation_source 'fine-focus sealed tube'
_diffrn_radiation_type MoK\a
_diffrn_radiation_wavelength 0.71073
_diffrn_reflns_av_R_equivalents 0.0230
_diffrn_reflns_av_sigmaI/netI 0.0331
_diffrn_reflns_limit_h_max 18
_diffrn_reflns_limit_h_min -18
_diffrn_reflns_limit_k_max 11
_diffrn_reflns_limit_k_min -7
_diffrn_reflns_limit_l_max 25
_diffrn_reflns_limit_l_min -25
_diffrn_reflns_number 9735
_diffrn_reflns_theta_full 25.01
_diffrn_reflns_theta_max 25.01
_diffrn_reflns_theta_min 2.44
_exptl_absorpt_coefficient_mu 0.906
_exptl_absorpt_correction_T_max 1.0000
_exptl_absorpt_correction_T_min 0.84448
_exptl_absorpt_correction_type multi-scan
_exptl_crystal_colour colourless
_exptl_crystal_density_diffrn 1.628
_exptl_crystal_density_method 'not measured'
_exptl_crystal_description sheet
_exptl_crystal_F_000 1270
_exptl_crystal_size_max 0.15
_exptl_crystal_size_mid 0.1
_exptl_crystal_size_min 0.08
_refine_diff_density_max 0.589
_refine_diff_density_min -0.392
_refine_diff_density_rms 0.067
_refine_ls_extinction_method none
_refine_ls_goodness_of_fit_ref 1.063
_refine_ls_hydrogen_treatment constr
_refine_ls_matrix_type full
_refine_ls_number_parameters 354
_refine_ls_number_reflns 4526
_refine_ls_number_restraints 48
_refine_ls_restrained_S_all 1.116
_refine_ls_R_factor_all 0.0391
_refine_ls_R_factor_gt 0.0324
_refine_ls_shift/su_max 0.001
_refine_ls_shift/su_mean 0.000
_refine_ls_structure_factor_coef Fsqd
_refine_ls_weighting_details 'calc w=1/[\s^2^(Fo^2^)+(0.0348P)^2^+2.2192P] where P=(Fo^2^+2Fc^2^)/3'
_refine_ls_weighting_scheme calc
_refine_ls_wR_factor_gt 0.0781
_refine_ls_wR_factor_ref 0.0830
_reflns_number_gt 3916
_reflns_number_total 4526
_reflns_threshold_expression >2sigma(I)
_cod_data_source_file c2ce25282a.txt
_cod_data_source_block p110619c
_cod_original_cell_volume 2564.40(14)
_cod_original_sg_symbol_H-M P2/c
_cod_original_formula_sum 'C26 H23.50 Cd N6 O6'
_cod_database_code 7208240

loop_
_symmetry_equiv_pos_as_xyz
'x, y, z'
'-x, y, -z+1/2'
'-x, -y, -z'
'x, -y, z-1/2'

loop_
_atom_site_label
_atom_site_type_symbol
_atom_site_fract_x
_atom_site_fract_y
_atom_site_fract_z
_atom_site_U_iso_or_equiv
_atom_site_adp_type
_atom_site_occupancy
_atom_site_symmetry_multiplicity
_atom_site_calc_flag
_atom_site_refinement_flags
Cd1 Cd 0.208710(17) 1.07203(3) 0.091228(12) 0.02987(10) Uani 1 1 d .
O1 O 0.47287(19) 1.0743(3) 0.15482(13) 0.0400(6) Uani 1 1 d .
O2 O 0.31014(18) 1.0606(3) 0.04732(13) 0.0452(7) Uani 1 1 d .
O3 O 0.23787(19) 1.1389(4) 0.24851(13) 0.0591(9) Uani 1 1 d .
O4 O 0.09963(17) 1.1081(3) 0.13036(12) 0.0396(6) Uani 1 1 d .
O6 O 0.0993(2) 0.8963(3) 0.00184(13) 0.0489(7) Uani 1 1 d .
H6A H 0.1089 0.8179 0.0243 0.073 Uiso 1 1 d R
H6B H 0.0336 0.9205 -0.0214 0.073 Uiso 1 1 d R
O5 O 0.3439(2) 1.2097(3) 0.18677(14) 0.0477(7) Uani 1 1 d .
H5A H 0.4042 1.1877 0.1939 0.072 Uiso 1 1 d R
H5B H 0.3313 1.2982 0.1750 0.072 Uiso 1 1 d R
N1 N 0.2750(2) 0.8579(3) 0.15886(16) 0.0397(7) Uani 1 1 d .
N2 N 0.2351(2) 0.7282(4) 0.12509(17) 0.0479(8) Uani 1 1 d .
N3 N 0.3718(2) 0.6947(3) 0.24183(15) 0.0390(7) Uani 1 1 d .
N4 N 1.1045(2) 0.2316(3) 0.99487(16) 0.0404(7) Uani 1 1 d .
N5 N 1.0841(3) 0.3634(4) 1.00705(18) 0.0683(12) Uani 1 1 d .
N6 N 0.9969(2) 0.3315(3) 0.88566(16) 0.0433(8) Uani 1 1 d .
C1 C 0.3555(3) 0.8344(4) 0.22795(19) 0.0408(9) Uani 1 1 d .
H1 H 0.3963 0.9046 0.2630 0.049 Uiso 1 1 calc R
C2 C 0.2938(3) 0.6335(4) 0.1755(2) 0.0504(10) Uani 1 1 d .
H2 H 0.2840 0.5366 0.1675 0.060 Uiso 1 1 calc R
C3 C 0.4530(3) 0.6286(4) 0.31192(19) 0.0420(9) Uani 1 1 d .
C4 C 0.5224(4) 0.7102(5) 0.3711(2) 0.0755(16) Uani 1 1 d .
H4 H 0.5170 0.8080 0.3667 0.091 Uiso 1 1 calc R
C5 C 0.6020(4) 0.6490(6) 0.4387(2) 0.0817(17) Uani 1 1 d .
H5 H 0.6485 0.7074 0.4791 0.098 Uiso 1 1 calc R
C6 C 0.6144(4) 0.5097(5) 0.4479(2) 0.0653(13) Uani 1 1 d .
C7 C 0.5427(6) 0.4295(5) 0.3877(3) 0.115(3) Uani 1 1 d .
H7 H 0.5474 0.3318 0.3927 0.139 Uiso 1 1 calc R
C8 C 0.4623(5) 0.4879(5) 0.3187(3) 0.093(2) Uani 1 1 d .
H8 H 0.4157 0.4300 0.2780 0.112 Uiso 1 1 calc R
C9 C 0.7038(5) 0.4472(6) 0.5247(3) 0.0860(18) Uani 1 1 d .
H9A H 0.7264 0.3570 0.5171 0.103 Uiso 1 1 calc R
H9B H 0.7651 0.5101 0.5493 0.103 Uiso 1 1 calc R
C10 C 0.6661(5) 0.4281(6) 0.5724(3) 0.0879(18) Uani 1 1 d .
H10A H 0.6160 0.3498 0.5535 0.105 Uiso 1 1 calc R
H10B H 0.6284 0.5124 0.5704 0.105 Uiso 1 1 calc R
C11 C 0.7602(4) 0.3983(6) 0.6553(3) 0.0778(16) Uani 1 1 d U
C12 C 0.7943(4) 0.2684(6) 0.6832(2) 0.0789(16) Uani 1 1 d U
H12 H 0.7654 0.1916 0.6507 0.095 Uiso 1 1 calc R
C13 C 0.8709(4) 0.2447(5) 0.7587(2) 0.0677(14) Uani 1 1 d U
H13 H 0.8878 0.1527 0.7769 0.081 Uiso 1 1 calc R
C14 C 0.9213(3) 0.3534(4) 0.8060(2) 0.0494(10) Uani 1 1 d U
C15 C 0.8928(6) 0.4864(6) 0.7793(3) 0.133(3) Uani 1 1 d U
H15 H 0.9274 0.5632 0.8110 0.159 Uiso 1 1 calc R
C16 C 0.8103(6) 0.5074(7) 0.7032(3) 0.140(3) Uani 1 1 d U
H16 H 0.7897 0.5991 0.6852 0.168 Uiso 1 1 calc R
C17 C 1.0517(3) 0.2142(4) 0.9224(2) 0.0487(10) Uani 1 1 d .
H17 H 1.0519 0.1316 0.8993 0.058 Uiso 1 1 calc R
C18 C 1.0205(4) 0.4203(5) 0.9406(2) 0.0742(16) Uani 1 1 d .
H18 H 0.9947 0.5122 0.9327 0.089 Uiso 1 1 calc R
C19 C 0.4110(3) 1.0575(4) 0.08538(18) 0.0308(8) Uani 1 1 d .
C20 C 0.4577(2) 1.0292(4) 0.04122(17) 0.0287(7) Uani 1 1 d .
C21 C 0.5668(3) 1.0426(4) 0.07436(18) 0.0352(8) Uani 1 1 d .
H21 H 0.6122 1.0712 0.1242 0.042 Uiso 1 1 calc R
C22 C 0.3920(2) 0.9866(4) -0.03314(18) 0.0359(8) Uani 1 1 d .
H22 H 0.3188 0.9775 -0.0558 0.043 Uiso 1 1 calc R
C26 C 0.1411(2) 1.1278(4) 0.19992(17) 0.0313(8) Uani 1 1 d .
C23 C -0.0447(2) 1.1325(4) 0.17371(17) 0.0337(8) Uani 1 1 d .
H23 H -0.0755 1.1317 0.1223 0.040 Uiso 1 1 calc R
C24 C 0.1090(3) 1.1339(4) 0.30067(17) 0.0343(8) Uani 1 1 d .
H24 H 0.1830 1.1361 0.3353 0.041 Uiso 1 1 calc R
C25 C 0.0662(2) 1.1322(4) 0.22445(17) 0.0279(7) Uani 1 1 d .

loop_
_atom_site_aniso_label
_atom_site_aniso_U_11
_atom_site_aniso_U_22
_atom_site_aniso_U_33
_atom_site_aniso_U_23
_atom_site_aniso_U_13
_atom_site_aniso_U_12
Cd1 0.02397(15) 0.04477(18) 0.02452(15) 0.00614(10) 0.01601(12) 0.00614(10)
O1 0.0353(13) 0.0623(18) 0.0253(12) -0.0002(11) 0.0191(11) 0.0060(12)
O2 0.0268(13) 0.083(2) 0.0329(13) 0.0011(13) 0.0211(11) 0.0060(12)
O3 0.0270(14) 0.125(3) 0.0272(13) 0.0036(15) 0.0164(12) 0.0015(15)
O4 0.0282(12) 0.0733(19) 0.0229(12) 0.0002(12) 0.0179(10) 0.0049(12)
O6 0.0348(14) 0.0623(19) 0.0312(14) 0.0043(12) 0.0081(11) -0.0009(12)
O5 0.0507(16) 0.0541(18) 0.0459(15) -0.0109(13) 0.0321(13) -0.0102(13)
N1 0.0370(17) 0.0387(18) 0.0313(16) 0.0055(14) 0.0123(14) 0.0044(14)
N2 0.0467(19) 0.045(2) 0.0330(17) 0.0028(15) 0.0117(15) 0.0026(16)
N3 0.0434(17) 0.0344(18) 0.0271(15) 0.0043(13) 0.0130(13) 0.0059(14)
N4 0.0400(17) 0.049(2) 0.0335(16) 0.0105(14) 0.0218(14) 0.0111(15)
N5 0.089(3) 0.066(3) 0.0365(19) 0.0049(18) 0.028(2) 0.032(2)
N6 0.0489(19) 0.0438(19) 0.0309(16) 0.0081(15) 0.0193(15) 0.0071(15)
C1 0.042(2) 0.036(2) 0.0290(19) 0.0012(16) 0.0117(17) 0.0054(17)
C2 0.057(3) 0.038(2) 0.037(2) -0.0003(18) 0.015(2) -0.003(2)
C3 0.049(2) 0.040(2) 0.0271(18) 0.0075(17) 0.0160(17) 0.0115(18)
C4 0.087(3) 0.038(3) 0.044(3) 0.007(2) 0.004(2) 0.005(2)
C5 0.086(4) 0.061(3) 0.039(2) 0.009(2) 0.001(2) 0.008(3)
C6 0.078(3) 0.063(3) 0.039(2) 0.015(2) 0.024(2) 0.031(3)
C7 0.181(7) 0.039(3) 0.053(3) 0.013(2) 0.025(4) 0.038(4)
C8 0.131(5) 0.036(3) 0.041(3) 0.001(2) 0.007(3) 0.012(3)
C9 0.096(4) 0.096(5) 0.058(3) 0.021(3) 0.039(3) 0.040(3)
C10 0.087(4) 0.105(5) 0.053(3) 0.020(3) 0.030(3) 0.007(3)
C11 0.091(4) 0.071(3) 0.039(2) 0.015(2) 0.018(2) -0.005(3)
C12 0.092(4) 0.064(3) 0.037(2) 0.000(2) 0.012(2) 0.007(3)
C13 0.086(3) 0.045(3) 0.041(2) 0.0092(19) 0.019(2) 0.013(2)
C14 0.057(2) 0.044(2) 0.0319(19) 0.0127(17) 0.0166(18) 0.0010(19)
C15 0.177(6) 0.053(3) 0.054(3) 0.015(3) -0.002(3) -0.021(4)
C16 0.179(6) 0.060(3) 0.064(3) 0.031(3) 0.001(3) -0.010(4)
C17 0.058(2) 0.043(2) 0.035(2) 0.0098(18) 0.0207(19) 0.008(2)
C18 0.106(4) 0.055(3) 0.043(3) 0.013(2) 0.031(3) 0.040(3)
C19 0.0307(19) 0.039(2) 0.0291(18) 0.0031(15) 0.0208(16) 0.0046(15)
C20 0.0255(16) 0.039(2) 0.0266(16) 0.0015(14) 0.0176(14) 0.0011(14)
C21 0.0262(17) 0.057(2) 0.0204(16) -0.0054(15) 0.0121(14) -0.0031(16)
C22 0.0191(16) 0.060(2) 0.0278(17) -0.0028(17) 0.0131(14) -0.0025(16)
C26 0.0290(18) 0.045(2) 0.0237(17) 0.0064(15) 0.0175(15) 0.0081(15)
C23 0.0286(17) 0.055(2) 0.0191(15) -0.0007(16) 0.0145(14) 0.0020(16)
C24 0.0231(16) 0.055(2) 0.0237(16) 0.0041(16) 0.0128(14) 0.0014(16)
C25 0.0287(17) 0.0346(19) 0.0258(16) 0.0031(14) 0.0188(14) 0.0043(14)

loop_
_atom_type_symbol
_atom_type_description
_atom_type_scat_dispersion_real
_atom_type_scat_dispersion_imag
_atom_type_scat_source
C C 0.0033 0.0016 'International Tables Vol C Tables 4.2.6.8 and 6.1.1.4'
H H 0.0000 0.0000 'International Tables Vol C Tables 4.2.6.8 and 6.1.1.4'
Cd Cd -0.8075 1.2024 'International Tables Vol C Tables 4.2.6.8 and 6.1.1.4'
N N 0.0061 0.0033 'International Tables Vol C Tables 4.2.6.8 and 6.1.1.4'
O O 0.0106 0.0060 'International Tables Vol C Tables 4.2.6.8 and 6.1.1.4'

loop_
_geom_angle_atom_site_label_1
_geom_angle_atom_site_label_2
_geom_angle_atom_site_label_3
_geom_angle
_geom_angle_site_symmetry_1
_geom_angle_site_symmetry_3
O2 Cd1 O4 173.65(10) . .
O2 Cd1 O5 86.06(9) . .
O4 Cd1 O5 92.66(9) . .
O2 Cd1 N4 86.03(10) . 1_464
O4 Cd1 N4 88.24(9) . 1_464
O5 Cd1 N4 103.83(11) . 1_464
O2 Cd1 N1 93.94(10) . .
O4 Cd1 N1 92.36(10) . .
O5 Cd1 N1 94.75(10) . .
N4 Cd1 N1 161.37(11) 1_464 .
O2 Cd1 O6 87.20(10) . .
O4 Cd1 O6 95.09(9) . .
O5 Cd1 O6 168.01(10) . .
N4 Cd1 O6 85.57(11) 1_464 .
N1 Cd1 O6 75.83(10) . .
C19 O2 Cd1 127.1(2) . .
C26 O4 Cd1 119.3(2) . .
Cd1 O6 H6A 109.5 . .
Cd1 O6 H6B 109.3 . .
H6A O6 H6B 109.3 . .
Cd1 O5 H5A 109.5 . .
Cd1 O5 H5B 110.4 . .
H5A O5 H5B 108.6 . .
C1 N1 N2 107.3(3) . .
C1 N1 Cd1 130.3(3) . .
N2 N1 Cd1 122.2(2) . .
C2 N2 N1 106.7(3) . .
C1 N3 C2 104.1(3) . .
C1 N3 C3 126.7(3) . .
C2 N3 C3 129.2(3) . .
C17 N4 N5 107.5(3) . .
C17 N4 Cd1 129.5(3) . 1_646
N5 N4 Cd1 122.9(2) . 1_646
C18 N5 N4 105.9(3) . .
C18 N6 C17 103.5(3) . .
C18 N6 C14 127.2(3) . .
C17 N6 C14 129.0(3) . .
N1 C1 N3 110.8(3) . .
N1 C1 H1 124.6 . .
N3 C1 H1 124.6 . .
N2 C2 N3 111.1(4) . .
N2 C2 H2 124.5 . .
N3 C2 H2 124.5 . .
C8 C3 C4 119.4(4) . .
C8 C3 N3 121.3(4) . .
C4 C3 N3 119.2(4) . .
C3 C4 C5 120.2(4) . .
C3 C4 H4 119.9 . .
C5 C4 H4 119.9 . .
C6 C5 C4 122.4(5) . .
C6 C5 H5 118.8 . .
C4 C5 H5 118.8 . .
C5 C6 C7 116.3(4) . .
C5 C6 C9 120.3(5) . .
C7 C6 C9 123.4(5) . .
C6 C7 C8 122.6(5) . .
C6 C7 H7 118.7 . .
C8 C7 H7 118.7 . .
C3 C8 C7 119.0(4) . .
C3 C8 H8 120.5 . .
C7 C8 H8 120.5 . .
C10 C9 C6 110.6(5) . .
C10 C9 H9A 109.5 . .
C6 C9 H9A 109.5 . .
C10 C9 H9B 109.5 . .
C6 C9 H9B 109.5 . .
H9A C9 H9B 108.1 . .
C9 C10 C11 111.6(5) . .
C9 C10 H10A 109.3 . .
C11 C10 H10A 109.3 . .
C9 C10 H10B 109.3 . .
C11 C10 H10B 109.3 . .
H10A C10 H10B 108.0 . .
C12 C11 C16 117.0(5) . .
C12 C11 C10 123.5(5) . .
C16 C11 C10 119.5(5) . .
C11 C12 C13 122.1(5) . .
C11 C12 H12 118.9 . .
C13 C12 H12 118.9 . .
C14 C13 C12 120.5(4) . .
C14 C13 H13 119.8 . .
C12 C13 H13 119.8 . .
C13 C14 C15 119.1(4) . .
C13 C14 N6 121.4(4) . .
C15 C14 N6 119.2(4) . .
C14 C15 C16 119.2(5) . .
C14 C15 H15 120.4 . .
C16 C15 H15 120.4 . .
C11 C16 C15 121.9(6) . .
C11 C16 H16 119.1 . .
C15 C16 H16 119.1 . .
N4 C17 N6 110.8(4) . .
N4 C17 H17 124.6 . .
N6 C17 H17 124.6 . .
N5 C18 N6 112.2(4) . .
N5 C18 H18 123.9 . .
N6 C18 H18 123.9 . .
O1 C19 O2 125.6(3) . .
O1 C19 C20 119.0(3) . .
O2 C19 C20 115.4(3) . .
C22 C20 C21 118.8(3) . .
C22 C20 C19 120.2(3) . .
C21 C20 C19 121.0(3) . .
C22 C21 C20 119.9(3) 3_675 .
C22 C21 H21 120.0 3_675 .
C20 C21 H21 120.0 . .
C21 C22 C20 121.3(3) 3_675 .
C21 C22 H22 119.4 3_675 .
C20 C22 H22 119.4 . .
O3 C26 O4 124.5(3) . .
O3 C26 C25 118.1(3) . .
O4 C26 C25 117.3(3) . .
C24 C23 C25 120.2(3) 2 .
C24 C23 H23 119.9 2 .
C25 C23 H23 119.9 . .
C23 C24 C25 121.6(3) 2 .
C23 C24 H24 119.2 2 .
C25 C24 H24 119.2 . .
C24 C25 C23 118.1(3) . .
C24 C25 C26 119.1(3) . .
C23 C25 C26 122.8(3) . .

loop_
_geom_bond_atom_site_label_1
_geom_bond_atom_site_label_2
_geom_bond_distance
_geom_bond_site_symmetry_2
Cd1 O2 2.233(2) .
Cd1 O4 2.282(2) .
Cd1 O5 2.312(2) .
Cd1 N4 2.318(3) 1_464
Cd1 N1 2.365(3) .
Cd1 O6 2.368(3) .
O1 C19 1.248(4) .
O2 C19 1.261(4) .
O3 C26 1.231(4) .
O4 C26 1.272(4) .
O6 H6A 0.8537 .
O6 H6B 0.8540 .
O5 H5A 0.8647 .
O5 H5B 0.8651 .
N1 C1 1.301(4) .
N1 N2 1.380(4) .
N2 C2 1.296(5) .
N3 C1 1.349(5) .
N3 C2 1.364(5) .
N3 C3 1.442(4) .
N4 C17 1.302(5) .
N4 N5 1.348(5) .
N4 Cd1 2.318(3) 1_646
N5 C18 1.306(5) .
N6 C18 1.329(5) .
N6 C17 1.344(5) .
N6 C14 1.441(4) .
C1 H1 0.9300 .
C2 H2 0.9300 .
C3 C8 1.339(6) .
C3 C4 1.345(6) .
C4 C5 1.385(6) .
C4 H4 0.9300 .
C5 C6 1.332(7) .
C5 H5 0.9300 .
C6 C7 1.357(7) .
C6 C9 1.544(6) .
C7 C8 1.396(6) .
C7 H7 0.9300 .
C8 H8 0.9300 .
C9 C10 1.452(8) .
C9 H9A 0.9700 .
C9 H9B 0.9700 .
C10 C11 1.555(6) .
C10 H10A 0.9700 .
C10 H10B 0.9700 .
C11 C12 1.338(7) .
C11 C16 1.349(8) .
C12 C13 1.380(6) .
C12 H12 0.9300 .
C13 C14 1.341(6) .
C13 H13 0.9300 .
C14 C15 1.350(7) .
C15 C16 1.403(7) .
C15 H15 0.9300 .
C16 H16 0.9300 .
C17 H17 0.9300 .
C18 H18 0.9300 .
C19 C20 1.508(4) .
C20 C22 1.384(4) .
C20 C21 1.388(4) .
C21 C22 1.382(5) 3_675
C21 H21 0.9300 .
C22 C21 1.382(5) 3_675
C22 H22 0.9300 .
C26 C25 1.510(4) .
C23 C24 1.375(4) 2
C23 C25 1.392(4) .
C23 H23 0.9300 .
C24 C23 1.375(4) 2
C24 C25 1.387(4) .
C24 H24 0.9300 .
